data_7711887
loop_
_publ_author_name
'Bera, Abhijit'
'Sheet, Debobrata'
'Paine, Tapan Kanti'

_publ_section_title
;
 Iron(II)-&#x3b1;-keto acid complexes of tridentate ligands on gold
 nanoparticles: the effect of ligand geometry and immobilization on their
 dioxygen-dependent reactivity.
;
_journal_issue 4
_journal_name_full 'Dalton transactions (Cambridge, England : 2003)'
_journal_page_first 1062
_journal_page_last 1073
_journal_paper_doi 10.1039/d2dt02433k
_journal_volume 52
_journal_year 2023
_chemical_formula_moiety '0.222(C15 H19 Cl2 Fe N3)'
_chemical_formula_sum 'C3.33 H4.22 Cl0.44 Fe0.22 N0.67'
_chemical_formula_weight 81.80
_space_group_crystal_system monoclinic
_space_group_IT_number 14
_space_group_name_Hall '-P 2ybc'
_space_group_name_H-M_alt 'P 1 21/c 1'
_atom_sites_solution_hydrogens geom
_atom_sites_solution_primary iterative
_audit_block_doi 10.5517/ccdc.csd.cc2ck9v3
_audit_creation_date 2022-07-19
_audit_creation_method
;
Olex2 1.3
(compiled 2020.11.12 svn.r5f609507 for OlexSys, GUI svn.r6408)
;
_audit_update_record
;
2022-07-19 deposited with the CCDC.	2022-12-07 downloaded from the CCDC.
;
_cell_angle_alpha 90
_cell_angle_beta 92.845(17)
_cell_angle_gamma 90
_cell_formula_units_Z 18
_cell_length_a 8.655(5)
_cell_length_b 12.892(7)
_cell_length_c 14.631(8)
_cell_measurement_reflns_used 6208
_cell_measurement_temperature 99.96
_cell_measurement_theta_max 25.15
_cell_measurement_theta_min 2.36
_cell_volume 1630.5(16)
_computing_cell_refinement 'SAINT V8.38A (Bruker, 2018)'
_computing_data_reduction 'SAINT V8.38A (Bruker, 2018)'
_computing_molecular_graphics 'Olex2 1.3 (Dolomanov et al., 2009)'
_computing_publication_material 'Olex2 1.3 (Dolomanov et al., 2009)'
_computing_structure_refinement 'SHELXL 2018/3 (Sheldrick, 2015)'
_computing_structure_solution 'olex2.solve 1.3 (Bourhis et al., 2015)'
_diffrn_ambient_temperature 99.96
_diffrn_measured_fraction_theta_full 0.955
_diffrn_measured_fraction_theta_max 0.946
_diffrn_measurement_device_type 'Bruker APEX-II CCD'
_diffrn_measurement_method '\f and \w scans'
_diffrn_radiation_type MoK\a
_diffrn_radiation_wavelength 0.71073
_diffrn_reflns_av_R_equivalents 0.0882
_diffrn_reflns_av_unetI/netI 0.0704
_diffrn_reflns_Laue_measured_fraction_full 0.955
_diffrn_reflns_Laue_measured_fraction_max 0.946
_diffrn_reflns_limit_h_max 10
_diffrn_reflns_limit_h_min -10
_diffrn_reflns_limit_k_max 15
_diffrn_reflns_limit_k_min -15
_diffrn_reflns_limit_l_max 17
_diffrn_reflns_limit_l_min -17
_diffrn_reflns_number 12748
_diffrn_reflns_point_group_measured_fraction_full 0.955
_diffrn_reflns_point_group_measured_fraction_max 0.946
_diffrn_reflns_theta_full 25.000
_diffrn_reflns_theta_max 25.148
_diffrn_reflns_theta_min 2.356
_diffrn_source_current 1.0
_diffrn_source_power 0.05
_diffrn_source_voltage 50.0
_diffrn_standards_number 0
_exptl_absorpt_coefficient_mu 1.249
_exptl_absorpt_correction_T_max 0.7452
_exptl_absorpt_correction_T_min 0.5152
_exptl_absorpt_correction_type multi-scan
_exptl_absorpt_process_details
;
SADABS-2016/2 (Bruker,2016/2) was used for absorption correction.
wR2(int) was 0.1408 before and 0.0997 after correction.
The Ratio of minimum to maximum transmission is 0.6914.
The \l/2 correction factor is Not present.
;
_exptl_crystal_colour 'metallic yellowish yellow'
_exptl_crystal_colour_lustre metallic
_exptl_crystal_colour_modifier yellowish
_exptl_crystal_colour_primary yellow
_exptl_crystal_density_diffrn 1.500
_exptl_crystal_description block
_exptl_crystal_F_000 760
_exptl_crystal_size_max 0.021
_exptl_crystal_size_mid 0.018
_exptl_crystal_size_min 0.014
_refine_diff_density_max 1.394
_refine_diff_density_min -0.658
_refine_diff_density_rms 0.166
_refine_ls_extinction_method none
_refine_ls_goodness_of_fit_ref 1.079
_refine_ls_hydrogen_treatment constr
_refine_ls_matrix_type full
_refine_ls_number_parameters 188
_refine_ls_number_reflns 2768
_refine_ls_number_restraints 21
_refine_ls_restrained_S_all 1.076
_refine_ls_R_factor_all 0.1251
_refine_ls_R_factor_gt 0.1054
_refine_ls_shift/su_max 0.000
_refine_ls_shift/su_mean 0.000
_refine_ls_structure_factor_coef Fsqd
_refine_ls_weighting_details 'w=1/[\s^2^(Fo^2^)+(0.1000P)^2^+27.9412P] where P=(Fo^2^+2Fc^2^)/3'
_refine_ls_weighting_scheme calc
_refine_ls_wR_factor_gt 0.2614
_refine_ls_wR_factor_ref 0.2758
_reflns_Friedel_coverage 0.000
_reflns_number_gt 2235
_reflns_number_total 2768
_reflns_threshold_expression 'I > 2\s(I)'
_cod_data_source_file d2dt02433k2.cif
_cod_data_source_block mo_tkp070218_0m
_cod_depositor_comments 'Adding full bibliography for 7711887--7711888.cif.'
_cod_original_cell_volume 1630.3(15)
_cod_database_code 7711887
_shelx_shelxl_version_number 2018/3
_shelx_space_group_comment
;
The symmetry employed for this shelxl refinement is uniquely defined
by the following loop, which should always be used as a source of
symmetry information in preference to the above space-group names.
They are only intended as comments.
;
_shelx_estimated_absorpt_t_max 0.983
_shelx_estimated_absorpt_t_min 0.974
_olex2_refinement_description
;
1. Twinned data refinement
 Scales: 0.967(2)
 0.033(2)
2. Fixed Uiso
 At 1.2 times of:
  All C(H) groups, All C(H,H) groups
 At 1.5 times of:
  All C(H,H,H) groups
3. Uiso/Uaniso restraints and constraints
Uanis(C11) = Uanis(C8)
4. Rigid body (RIGU) restrains
 C8, C9, C10, C11, C12
 with sigma for 1-2 distances of 0.004 and sigma for 1-3 distances of 0.004
5.a Secondary CH2 refined with riding coordinates:
 C7(H7A,H7B), C6(H6A,H6B)
5.b Aromatic/amide H refined with riding coordinates:
 C2(H2), C9(H9), C10(H10), C3(H3), C4(H4), C11(H11)
5.c Idealised Me refined as rotating group:
 C14(H14A,H14B,H14C), C15(H15A,H15B,H15C), C13(H13A,H13B,H13C)
;
_olex2_submission_special_instructions 'No special instructions were received'

loop_
_space_group_symop_operation_xyz
'x, y, z'
'-x, y+1/2, -z+1/2'
'-x, -y, -z'
'x, -y-1/2, z-1/2'

loop_
_atom_site_label
_atom_site_type_symbol
_atom_site_fract_x
_atom_site_fract_y
_atom_site_fract_z
_atom_site_U_iso_or_equiv
_atom_site_adp_type
_atom_site_occupancy
_atom_site_site_symmetry_order
_atom_site_calc_flag
_atom_site_refinement_flags_posn
_atom_site_refinement_flags_adp
_atom_site_refinement_flags_occupancy
_atom_site_disorder_assembly
_atom_site_disorder_group
Fe1 Fe 0.32798(17) 0.73498(12) 0.39805(10) 0.0292(4) Uani 1 1 d . . . . .
Cl1 Cl 0.4351(3) 0.5863(2) 0.34230(19) 0.0369(7) Uani 1 1 d . . . . .
Cl2 Cl 0.2131(3) 0.8711(2) 0.31430(18) 0.0363(7) Uani 1 1 d . . . . .
N3 N 0.0960(10) 0.6669(6) 0.4274(6) 0.0293(19) Uani 1 1 d . . . . .
N1 N 0.3199(10) 0.7505(6) 0.5434(6) 0.0303(19) Uani 1 1 d . . . . .
N2 N 0.5518(11) 0.8217(8) 0.4388(6) 0.042(2) Uani 1 1 d . . . . .
C2 C 0.8088(12) 0.8853(9) 0.4298(8) 0.038(3) Uani 1 1 d . . . . .
H2 H 0.896950 0.897430 0.395103 0.046 Uiso 1 1 calc R U . . .
C8 C 0.0585(13) 0.6787(9) 0.5150(9) 0.0406(18) Uani 1 1 d . . . . .
C9 C -0.0772(14) 0.6389(9) 0.5489(8) 0.043(2) Uani 1 1 d . . . . .
H9 H -0.098224 0.645629 0.611712 0.052 Uiso 1 1 calc R U . . .
C14 C 0.6683(14) 0.8146(10) 0.2904(8) 0.046(3) Uani 1 1 d . . . . .
H14A H 0.613265 0.748697 0.281175 0.068 Uiso 1 1 calc R U . . .
H14B H 0.772750 0.808382 0.267954 0.068 Uiso 1 1 calc R U . . .
H14C H 0.612151 0.869703 0.256735 0.068 Uiso 1 1 calc R U . . .
C12 C -0.0084(13) 0.6181(9) 0.3703(8) 0.038(3) Uani 1 1 d . . . . .
C10 C -0.1772(14) 0.5908(9) 0.4901(9) 0.045(2) Uani 1 1 d . . . . .
H10 H -0.270788 0.563146 0.511088 0.054 Uiso 1 1 calc R U . . .
C15 C 0.4034(16) 0.6544(11) 0.5814(9) 0.051(3) Uani 1 1 d . . . . .
H15A H 0.353499 0.592024 0.555532 0.077 Uiso 1 1 calc R U . . .
H15B H 0.398661 0.653261 0.648187 0.077 Uiso 1 1 calc R U . . .
H15C H 0.511793 0.656180 0.564962 0.077 Uiso 1 1 calc R U . . .
C3 C 0.8119(13) 0.9128(9) 0.5198(9) 0.043(3) Uani 1 1 d . . . . .
H3 H 0.901789 0.944412 0.547338 0.052 Uiso 1 1 calc R U . . .
C13 C 0.0310(15) 0.6080(10) 0.2709(8) 0.045(3) Uani 1 1 d . . . . .
H13A H 0.016557 0.675177 0.240317 0.067 Uiso 1 1 calc R U . . .
H13B H -0.037035 0.556373 0.240648 0.067 Uiso 1 1 calc R U . . .
H13C H 0.138936 0.585992 0.267606 0.067 Uiso 1 1 calc R U . . .
C5 C 0.5565(14) 0.8500(10) 0.5275(8) 0.043(3) Uani 1 1 d . . . . .
C7 C 0.1611(16) 0.7496(12) 0.5710(9) 0.055(3) Uani 1 1 d . . . . .
H7A H 0.118905 0.820881 0.566230 0.066 Uiso 1 1 calc R U . . .
H7B H 0.159972 0.728249 0.635950 0.066 Uiso 1 1 calc R U . . .
C6 C 0.4023(19) 0.8429(12) 0.5757(10) 0.058(4) Uani 1 1 d . . . . .
H6A H 0.422564 0.839080 0.642768 0.070 Uiso 1 1 calc R U . . .
H6B H 0.338869 0.905366 0.561687 0.070 Uiso 1 1 calc R U . . .
C1 C 0.6786(13) 0.8401(8) 0.3887(8) 0.037(3) Uani 1 1 d . . . . .
C4 C 0.6888(15) 0.8954(10) 0.5698(8) 0.046(3) Uani 1 1 d . . . . .
H4 H 0.691159 0.913490 0.632740 0.055 Uiso 1 1 calc R U . . .
C11 C -0.1445(13) 0.5814(9) 0.3993(9) 0.0406(18) Uani 1 1 d . . . . .
H11 H -0.216775 0.549417 0.357195 0.049 Uiso 1 1 calc R U . . .

loop_
_atom_site_aniso_label
_atom_site_aniso_U_11
_atom_site_aniso_U_22
_atom_site_aniso_U_33
_atom_site_aniso_U_23
_atom_site_aniso_U_13
_atom_site_aniso_U_12
Fe1 0.0262(8) 0.0335(8) 0.0283(8) 0.0003(6) 0.0043(6) -0.0036(6)
Cl1 0.0253(13) 0.0421(15) 0.0437(15) -0.0074(11) 0.0056(11) 0.0006(11)
Cl2 0.0384(15) 0.0329(14) 0.0374(14) 0.0055(10) -0.0008(11) -0.0019(11)
N3 0.026(4) 0.023(4) 0.040(5) 0.005(4) 0.012(4) 0.007(4)
N1 0.032(5) 0.028(4) 0.031(4) -0.001(3) 0.002(4) 0.007(4)
N2 0.038(6) 0.047(6) 0.039(5) 0.003(4) -0.003(4) -0.011(5)
C2 0.014(5) 0.038(6) 0.062(8) -0.001(5) -0.003(5) -0.006(4)
C8 0.028(4) 0.034(4) 0.061(5) 0.008(4) 0.008(3) 0.005(3)
C9 0.044(6) 0.040(6) 0.048(6) 0.008(5) 0.024(4) 0.013(4)
C14 0.035(6) 0.052(7) 0.050(7) 0.003(6) 0.011(5) -0.011(6)
C12 0.029(5) 0.035(6) 0.050(7) 0.012(5) 0.003(4) 0.008(4)
C10 0.031(6) 0.034(6) 0.071(6) 0.016(5) 0.018(4) 0.002(4)
C15 0.051(8) 0.057(8) 0.045(7) 0.011(6) -0.002(6) 0.017(6)
C3 0.023(6) 0.040(6) 0.065(8) -0.006(6) -0.012(5) -0.006(5)
C13 0.042(7) 0.049(7) 0.042(7) 0.004(5) -0.002(5) -0.014(6)
C5 0.041(7) 0.046(7) 0.040(7) -0.003(5) -0.003(5) -0.006(5)
C7 0.052(8) 0.076(10) 0.038(7) -0.003(6) 0.010(6) 0.004(7)
C6 0.067(10) 0.058(9) 0.051(8) -0.004(6) 0.008(7) 0.003(7)
C1 0.028(6) 0.027(5) 0.058(7) 0.011(5) 0.003(5) 0.008(4)
C4 0.053(8) 0.047(7) 0.037(6) -0.006(5) -0.006(5) -0.009(6)
C11 0.028(4) 0.034(4) 0.061(5) 0.008(4) 0.008(3) 0.005(3)

loop_
_atom_type_symbol
_atom_type_description
_atom_type_scat_dispersion_real
_atom_type_scat_dispersion_imag
_atom_type_scat_source
C C 0.0033 0.0016 'International Tables Vol C Tables 4.2.6.8 and 6.1.1.4'
H H 0.0000 0.0000 'International Tables Vol C Tables 4.2.6.8 and 6.1.1.4'
Cl Cl 0.1484 0.1585 'International Tables Vol C Tables 4.2.6.8 and 6.1.1.4'
Fe Fe 0.3463 0.8444 'International Tables Vol C Tables 4.2.6.8 and 6.1.1.4'
N N 0.0061 0.0033 'International Tables Vol C Tables 4.2.6.8 and 6.1.1.4'

loop_
_geom_angle_atom_site_label_1
_geom_angle_atom_site_label_2
_geom_angle_atom_site_label_3
_geom_angle
_geom_angle_site_symmetry_1
_geom_angle_site_symmetry_3
_geom_angle_publ_flag
Cl1 Fe1 Cl2 127.59(12) . . ?
N3 Fe1 Cl1 97.0(2) . . ?
N3 Fe1 Cl2 91.9(2) . . ?
N3 Fe1 N2 153.1(3) . . ?
N1 Fe1 Cl1 117.7(2) . . ?
N1 Fe1 Cl2 114.7(2) . . ?
N1 Fe1 N3 76.9(3) . . ?
N1 Fe1 N2 76.4(3) . . ?
N2 Fe1 Cl1 98.5(3) . . ?
N2 Fe1 Cl2 95.9(3) . . ?
C8 N3 Fe1 113.4(7) . . ?
C8 N3 C12 117.0(9) . . ?
C12 N3 Fe1 129.6(7) . . ?
C15 N1 Fe1 104.4(7) . . ?
C7 N1 Fe1 110.7(7) . . ?
C7 N1 C15 109.3(10) . . ?
C7 N1 C6 111.8(10) . . ?
C6 N1 Fe1 111.1(7) . . ?
C6 N1 C15 109.3(10) . . ?
C5 N2 Fe1 111.6(8) . . ?
C5 N2 C1 118.8(10) . . ?
C1 N2 Fe1 129.4(8) . . ?
C3 C2 H2 119.7 . . ?
C3 C2 C1 120.5(11) . . ?
C1 C2 H2 119.7 . . ?
N3 C8 C9 123.0(12) . . ?
N3 C8 C7 115.3(10) . . ?
C9 C8 C7 121.2(12) . . ?
C8 C9 H9 121.0 . . ?
C10 C9 C8 118.0(11) . . ?
C10 C9 H9 121.0 . . ?
H14A C14 H14B 109.5 . . ?
H14A C14 H14C 109.5 . . ?
H14B C14 H14C 109.5 . . ?
C1 C14 H14A 109.5 . . ?
C1 C14 H14B 109.5 . . ?
C1 C14 H14C 109.5 . . ?
N3 C12 C13 117.1(10) . . ?
N3 C12 C11 122.2(11) . . ?
C11 C12 C13 120.7(11) . . ?
C9 C10 H10 119.9 . . ?
C9 C10 C11 120.2(11) . . ?
C11 C10 H10 119.9 . . ?
N1 C15 H15A 109.5 . . ?
N1 C15 H15B 109.5 . . ?
N1 C15 H15C 109.5 . . ?
H15A C15 H15B 109.5 . . ?
H15A C15 H15C 109.5 . . ?
H15B C15 H15C 109.5 . . ?
C2 C3 H3 119.8 . . ?
C4 C3 C2 120.4(10) . . ?
C4 C3 H3 119.8 . . ?
C12 C13 H13A 109.5 . . ?
C12 C13 H13B 109.5 . . ?
C12 C13 H13C 109.5 . . ?
H13A C13 H13B 109.5 . . ?
H13A C13 H13C 109.5 . . ?
H13B C13 H13C 109.5 . . ?
N2 C5 C6 116.0(11) . . ?
N2 C5 C4 121.5(11) . . ?
C4 C5 C6 122.0(11) . . ?
N1 C7 C8 113.4(10) . . ?
N1 C7 H7A 108.9 . . ?
N1 C7 H7B 108.9 . . ?
C8 C7 H7A 108.9 . . ?
C8 C7 H7B 108.9 . . ?
H7A C7 H7B 107.7 . . ?
N1 C6 C5 108.7(11) . . ?
N1 C6 H6A 109.9 . . ?
N1 C6 H6B 109.9 . . ?
C5 C6 H6A 109.9 . . ?
C5 C6 H6B 109.9 . . ?
H6A C6 H6B 108.3 . . ?
N2 C1 C2 119.9(11) . . ?
N2 C1 C14 118.2(10) . . ?
C2 C1 C14 121.9(11) . . ?
C3 C4 C5 118.9(11) . . ?
C3 C4 H4 120.5 . . ?
C5 C4 H4 120.5 . . ?
C12 C11 C10 119.6(12) . . ?
C12 C11 H11 120.2 . . ?
C10 C11 H11 120.2 . . ?

loop_
_geom_bond_atom_site_label_1
_geom_bond_atom_site_label_2
_geom_bond_distance
_geom_bond_site_symmetry_2
_geom_bond_publ_flag
Fe1 Cl1 2.297(3) . ?
Fe1 Cl2 2.334(3) . ?
Fe1 N3 2.252(9) . ?
Fe1 N1 2.140(9) . ?
Fe1 N2 2.290(10) . ?
N3 C8 1.346(15) . ?
N3 C12 1.355(15) . ?
N1 C15 1.525(14) . ?
N1 C7 1.452(15) . ?
N1 C6 1.455(17) . ?
N2 C5 1.347(15) . ?
N2 C1 1.370(15) . ?
C2 H2 0.9500 . ?
C2 C3 1.363(17) . ?
C2 C1 1.380(15) . ?
C8 C9 1.396(16) . ?
C8 C7 1.491(18) . ?
C9 H9 0.9500 . ?
C9 C10 1.341(19) . ?
C14 H14A 0.9800 . ?
C14 H14B 0.9800 . ?
C14 H14C 0.9800 . ?
C14 C1 1.473(17) . ?
C12 C13 1.515(17) . ?
C12 C11 1.356(16) . ?
C10 H10 0.9500 . ?
C10 C11 1.377(18) . ?
C15 H15A 0.9800 . ?
C15 H15B 0.9800 . ?
C15 H15C 0.9800 . ?
C3 H3 0.9500 . ?
C3 C4 1.340(18) . ?
C13 H13A 0.9800 . ?
C13 H13B 0.9800 . ?
C13 H13C 0.9800 . ?
C5 C6 1.543(19) . ?
C5 C4 1.402(17) . ?
C7 H7A 0.9900 . ?
C7 H7B 0.9900 . ?
C6 H6A 0.9900 . ?
C6 H6B 0.9900 . ?
C4 H4 0.9500 . ?
C11 H11 0.9500 . ?

loop_
_geom_torsion_atom_site_label_1
_geom_torsion_atom_site_label_2
_geom_torsion_atom_site_label_3
_geom_torsion_atom_site_label_4
_geom_torsion
_geom_torsion_site_symmetry_1
_geom_torsion_site_symmetry_2
_geom_torsion_site_symmetry_3
_geom_torsion_site_symmetry_4
_geom_torsion_publ_flag
Fe1 N3 C8 C9 -177.5(9) . . . . ?
Fe1 N3 C8 C7 10.6(12) . . . . ?
Fe1 N3 C12 C13 -1.3(14) . . . . ?
Fe1 N3 C12 C11 -179.9(8) . . . . ?
Fe1 N1 C7 C8 35.8(13) . . . . ?
Fe1 N1 C6 C5 -44.0(12) . . . . ?
Fe1 N2 C5 C6 -13.9(14) . . . . ?
Fe1 N2 C5 C4 173.9(10) . . . . ?
Fe1 N2 C1 C2 -173.4(8) . . . . ?
Fe1 N2 C1 C14 9.2(15) . . . . ?
N3 C8 C9 C10 -2.9(17) . . . . ?
N3 C8 C7 N1 -31.1(16) . . . . ?
N3 C12 C11 C10 -2.0(17) . . . . ?
N2 C5 C6 N1 38.5(16) . . . . ?
N2 C5 C4 C3 1.4(19) . . . . ?
C2 C3 C4 C5 -0.9(19) . . . . ?
C8 N3 C12 C13 178.0(10) . . . . ?
C8 N3 C12 C11 -0.6(15) . . . . ?
C8 C9 C10 C11 0.2(17) . . . . ?
C9 C8 C7 N1 156.8(11) . . . . ?
C9 C10 C11 C12 2.1(17) . . . . ?
C12 N3 C8 C9 3.1(15) . . . . ?
C12 N3 C8 C7 -168.8(10) . . . . ?
C15 N1 C7 C8 -78.7(13) . . . . ?
C15 N1 C6 C5 70.6(13) . . . . ?
C3 C2 C1 N2 -0.6(17) . . . . ?
C3 C2 C1 C14 176.7(11) . . . . ?
C13 C12 C11 C10 179.5(11) . . . . ?
C5 N2 C1 C2 1.0(16) . . . . ?
C5 N2 C1 C14 -176.3(11) . . . . ?
C7 N1 C6 C5 -168.3(10) . . . . ?
C7 C8 C9 C10 168.5(12) . . . . ?
C6 N1 C7 C8 160.2(11) . . . . ?
C6 C5 C4 C3 -170.3(12) . . . . ?
C1 N2 C5 C6 170.7(11) . . . . ?
C1 N2 C5 C4 -1.4(18) . . . . ?
C1 C2 C3 C4 0.5(18) . . . . ?
C4 C5 C6 N1 -149.4(12) . . . . ?

loop_
_twin_individual_id
_twin_individual_mass_fraction_refined
1 0.967(2)
2 0.033(2)
